data_4306833
loop_
_publ_author_name
'Wei-Wei Ni'
'Zhong-Hai Ni'
'Ai-Li Cui'
'Xin Liang'
'Hui-Zhong Kou'

_publ_section_title
;
Cyanide-Bridged Mn(III)-Fe(III) Bimetallic Complexes Based on the
Pentacyano(1-methylimidazole)ferrate(III) Building Block: Structure and
Magnetic Characterizations
;
_journal_name_full 'Inorganic Chemistry'
_journal_page_first 22
_journal_page_last 33
_journal_paper_doi 10.1021/ic060575i
_journal_volume 46
_journal_year 2007
_chemical_formula_sum 'C50 H54 Br4 Fe Mn2 N11 O7'
_chemical_formula_weight 1406.41
_chemical_name_systematic
; 
 ? 
;
_space_group_IT_number 14
_symmetry_cell_setting monoclinic
_symmetry_space_group_name_Hall '-P 2ybc'
_symmetry_space_group_name_H-M 'P 1 21/c 1'
_atom_sites_solution_hydrogens geom
_atom_sites_solution_primary direct
_atom_sites_solution_secondary difmap
_audit_creation_method SHELXL-97
_cell_angle_alpha 90.00
_cell_angle_beta 92.97(2)
_cell_angle_gamma 90.00
_cell_formula_units_Z 4
_cell_length_a 14.966(7)
_cell_length_b 14.423(7)
_cell_length_c 25.709(10)
_cell_measurement_temperature 293(2)
_cell_volume 5542(4)
_computing_cell_refinement 'CrystalClear (Rigaku Corp., 2000)'
_computing_data_collection 'CrystalClear (Rigaku Corp., 2000)'
_computing_data_reduction 'CrystalClear (Rigaku Corp., 2000)'
_computing_molecular_graphics 'SHELXL-97 (Sheldrick, 1997)'
_computing_publication_material 'SHELXL-97 (Sheldrick, 1997)'
_computing_structure_refinement 'SHELXL-97 (Sheldrick, 1997)'
_computing_structure_solution 'SHELXS-97 (Sheldrick, 1990)'
_diffrn_ambient_temperature 293(2)
_diffrn_detector_area_resol_mean '100x100 microns'
_diffrn_measured_fraction_theta_full 0.973
_diffrn_measured_fraction_theta_max 0.973
_diffrn_measurement_device_type 'Rigaku R-AXIS RIPID IP'
_diffrn_measurement_method Oscillation
_diffrn_radiation_monochromator graphite
_diffrn_radiation_source 'fine-focus sealed tube'
_diffrn_radiation_type MoK\a
_diffrn_radiation_wavelength 0.71075
_diffrn_reflns_av_R_equivalents 0.0000
_diffrn_reflns_av_sigmaI/netI 0.0688
_diffrn_reflns_limit_h_max 22
_diffrn_reflns_limit_h_min 0
_diffrn_reflns_limit_k_max 21
_diffrn_reflns_limit_k_min 0
_diffrn_reflns_limit_l_max 37
_diffrn_reflns_limit_l_min -38
_diffrn_reflns_number 19635
_diffrn_reflns_theta_full 32.57
_diffrn_reflns_theta_max 32.57
_diffrn_reflns_theta_min 3.03
_exptl_absorpt_coefficient_mu 3.651
_exptl_absorpt_correction_type empirical
_exptl_crystal_colour 'dark brown'
_exptl_crystal_density_diffrn 1.686
_exptl_crystal_density_method 'not measured'
_exptl_crystal_description platelet
_exptl_crystal_F_000 2812
_exptl_crystal_size_max 0.24
_exptl_crystal_size_mid 0.18
_exptl_crystal_size_min 0.12
_refine_diff_density_max 1.038
_refine_diff_density_min -0.651
_refine_diff_density_rms 0.094
_refine_ls_extinction_method none
_refine_ls_goodness_of_fit_ref 0.921
_refine_ls_hydrogen_treatment mixed
_refine_ls_matrix_type full
_refine_ls_number_parameters 677
_refine_ls_number_reflns 19635
_refine_ls_number_restraints 0
_refine_ls_restrained_S_all 0.921
_refine_ls_R_factor_all 0.1114
_refine_ls_R_factor_gt 0.0497
_refine_ls_shift/su_max 0.006
_refine_ls_shift/su_mean 0.000
_refine_ls_structure_factor_coef Fsqd
_refine_ls_weighting_details 'calc w=1/[\s^2^(Fo^2^)+(0.0625P)^2^+0.0000P] where P=(Fo^2^+2Fc^2^)/3'
_refine_ls_weighting_scheme calc
_refine_ls_wR_factor_gt 0.1165
_refine_ls_wR_factor_ref 0.1344
_reflns_number_gt 9437
_reflns_number_total 19635
_reflns_threshold_expression >2sigma(I)
_cod_data_source_file ic060575i_si3.cif
_cod_data_source_block shelxl
_cod_depositor_comments
;
The following automatic conversions were performed:
'_symmetry_cell_setting' value 'Monoclinic' changed to 'monoclinic'
according to '/home/saulius/struct/CIF-dictionaries/cif_core.dic'
dictionary named 'cif_core.dic' version 2.4.1 from 2010-06-29.

Automatic conversion script
Id: cif_fix_enum 1527 2010-12-29 10:47:43Z saulius 
;
_cod_database_code 4306833

loop_
_symmetry_equiv_pos_as_xyz
'x, y, z'
'-x, y+1/2, -z+1/2'
'-x, -y, -z'
'x, -y-1/2, z-1/2'

loop_
_atom_site_label
_atom_site_type_symbol
_atom_site_fract_x
_atom_site_fract_y
_atom_site_fract_z
_atom_site_U_iso_or_equiv
_atom_site_adp_type
_atom_site_occupancy
_atom_site_symmetry_multiplicity
_atom_site_calc_flag
_atom_site_refinement_flags
_atom_site_disorder_assembly
_atom_site_disorder_group
Br2 Br 0.35106(3) 1.22805(3) 0.017346(15) 0.06742(13) Uani 1 1 d . . .
Br3 Br 1.09264(4) 1.23920(4) 0.061884(17) 0.08415(16) Uani 1 1 d . . .
Br4 Br 1.17652(3) 0.64490(3) 0.523413(14) 0.06364(12) Uani 1 1 d . . .
Br1 Br 0.41009(3) 0.58821(3) 0.456769(13) 0.06180(12) Uani 1 1 d . . .
Fe1 Fe 0.76272(3) 0.92515(3) 0.243314(16) 0.03334(10) Uani 1 1 d . . .
Mn1 Mn 0.41166(3) 0.86759(3) 0.218341(15) 0.03063(10) Uani 1 1 d . . .
Mn2 Mn 1.09783(3) 0.97604(3) 0.307434(16) 0.03279(11) Uani 1 1 d . . .
O1 O 0.37117(14) 0.99061(13) 0.20962(7) 0.0370(5) Uani 1 1 d . . .
O2 O 0.41765(17) 0.88096(15) 0.29127(7) 0.0497(6) Uani 1 1 d . . .
O3 O 1.12155(15) 0.96313(15) 0.23620(8) 0.0434(5) Uani 1 1 d . . .
O4 O 1.14310(14) 0.85722(14) 0.32257(7) 0.0394(5) Uani 1 1 d . . .
O1W O 0.26184(14) 0.82724(15) 0.22546(9) 0.0484(5) Uani 1 1 d . . .
O2W O 1.25222(16) 1.02865(17) 0.31178(10) 0.0611(7) Uani 1 1 d . . .
N2 N 0.95940(17) 0.92078(18) 0.28508(11) 0.0444(6) Uani 1 1 d . . .
N1 N 0.55835(17) 0.91964(18) 0.21664(10) 0.0419(6) Uani 1 1 d . . .
N3 N 0.7287(2) 0.9238(2) 0.35933(12) 0.0649(9) Uani 1 1 d . . .
N4 N 0.76182(18) 0.71212(19) 0.23149(11) 0.0488(7) Uani 1 1 d . . .
N5 N 0.7661(2) 1.13858(19) 0.24766(11) 0.0494(7) Uani 1 1 d . . .
N6 N 0.79179(16) 0.93179(17) 0.16797(9) 0.0372(6) Uani 1 1 d . . .
N7 N 0.86818(18) 0.9422(2) 0.09769(10) 0.0481(7) Uani 1 1 d . . .
N8 N 0.40142(15) 0.84006(15) 0.14237(8) 0.0298(5) Uani 1 1 d . . .
N9 N 0.44230(15) 0.73364(16) 0.22022(8) 0.0301(5) Uani 1 1 d . . .
N11 N 1.09138(18) 1.00850(18) 0.38222(9) 0.0430(6) Uani 1 1 d . . .
N10 N 1.05048(17) 1.10378(17) 0.29951(9) 0.0373(6) Uani 1 1 d . . .
C2 C 0.8874(2) 0.9220(2) 0.26723(11) 0.0371(7) Uani 1 1 d . . .
C1 C 0.6343(2) 0.9239(2) 0.22624(11) 0.0368(7) Uani 1 1 d . . .
C3 C 0.7387(2) 0.9223(2) 0.31616(13) 0.0418(7) Uani 1 1 d . . .
C4 C 0.76162(19) 0.7908(2) 0.23844(12) 0.0382(7) Uani 1 1 d . . .
C5 C 0.7646(2) 1.0597(2) 0.24695(11) 0.0370(7) Uani 1 1 d . . .
C6 C 0.8693(2) 0.9515(2) 0.14930(12) 0.0484(8) Uani 1 1 d . . .
H6A H 0.9194 0.9698 0.1697 0.058 Uiso 1 1 calc R . .
C7 C 0.7380(2) 0.9090(3) 0.12508(13) 0.0522(9) Uani 1 1 d . . .
H7A H 0.6781 0.8919 0.1258 0.063 Uiso 1 1 calc R . .
C8 C 0.7840(2) 0.9150(2) 0.08198(13) 0.0520(9) Uani 1 1 d . . .
H8A H 0.7627 0.9031 0.0480 0.062 Uiso 1 1 calc R . .
C9 C 0.9423(3) 0.9567(4) 0.06328(15) 0.0763(13) Uani 1 1 d . . .
H9A H 0.9948 0.9754 0.0837 0.115 Uiso 1 1 calc R . .
H9B H 0.9263 1.0043 0.0384 0.115 Uiso 1 1 calc R . .
H9C H 0.9543 0.9001 0.0453 0.115 Uiso 1 1 calc R . .
C10 C 0.36694(18) 1.0394(2) 0.16632(11) 0.0331(6) Uani 1 1 d . . .
C11 C 0.3512(2) 1.1351(2) 0.16915(12) 0.0397(7) Uani 1 1 d . . .
H11A H 0.3443 1.1617 0.2016 0.048 Uiso 1 1 calc R . .
C12 C 0.3457(2) 1.1906(2) 0.12612(13) 0.0463(8) Uani 1 1 d . . .
H12A H 0.3358 1.2540 0.1294 0.056 Uiso 1 1 calc R . .
C13 C 0.3551(2) 1.1514(2) 0.07748(12) 0.0447(8) Uani 1 1 d . . .
C14 C 0.3686(2) 1.0583(2) 0.07239(12) 0.0431(7) Uani 1 1 d . . .
H14A H 0.3734 1.0327 0.0394 0.052 Uiso 1 1 calc R . .
C15 C 0.37539(19) 1.00058(19) 0.11655(10) 0.0339(6) Uani 1 1 d . . .
C16 C 0.38825(19) 0.9030(2) 0.10776(10) 0.0343(6) Uani 1 1 d . . .
H16A H 0.3868 0.8837 0.0732 0.041 Uiso 1 1 calc R . .
C17 C 0.4034(2) 0.73858(19) 0.12734(10) 0.0319(6) Uani 1 1 d . . .
C18 C 0.4372(3) 0.7263(2) 0.07269(11) 0.0496(9) Uani 1 1 d . . .
H18A H 0.3971 0.7569 0.0479 0.074 Uiso 1 1 calc R . .
H18B H 0.4397 0.6615 0.0645 0.074 Uiso 1 1 calc R . .
H18C H 0.4958 0.7529 0.0714 0.074 Uiso 1 1 calc R . .
C19 C 0.3084(2) 0.7016(2) 0.12729(12) 0.0429(7) Uani 1 1 d . . .
H19A H 0.2719 0.7328 0.1009 0.064 Uiso 1 1 calc R . .
H19B H 0.2845 0.7124 0.1607 0.064 Uiso 1 1 calc R . .
H19C H 0.3085 0.6362 0.1203 0.064 Uiso 1 1 calc R . .
C20 C 0.46630(19) 0.69078(19) 0.16960(10) 0.0331(6) Uani 1 1 d . . .
C21 C 0.4546(2) 0.5860(2) 0.16939(12) 0.0451(8) Uani 1 1 d . . .
H21A H 0.4940 0.5590 0.1959 0.068 Uiso 1 1 calc R . .
H21B H 0.4686 0.5618 0.1360 0.068 Uiso 1 1 calc R . .
H21C H 0.3938 0.5710 0.1762 0.068 Uiso 1 1 calc R . .
C22 C 0.5638(2) 0.7131(2) 0.16196(14) 0.0507(8) Uani 1 1 d . . .
H22A H 0.6008 0.6826 0.1884 0.076 Uiso 1 1 calc R . .
H22B H 0.5728 0.7789 0.1644 0.076 Uiso 1 1 calc R . .
H22C H 0.5797 0.6919 0.1283 0.076 Uiso 1 1 calc R . .
C23 C 0.44170(19) 0.6854(2) 0.26221(11) 0.0353(6) Uani 1 1 d . . .
H23A H 0.4522 0.6221 0.2591 0.042 Uiso 1 1 calc R . .
C24 C 0.4264(2) 0.7196(2) 0.31393(10) 0.0362(7) Uani 1 1 d . . .
C25 C 0.4235(2) 0.6527(2) 0.35401(11) 0.0414(7) Uani 1 1 d . . .
H25A H 0.4285 0.5900 0.3461 0.050 Uiso 1 1 calc R . .
C26 C 0.4136(2) 0.6793(3) 0.40367(11) 0.0484(8) Uani 1 1 d . . .
C27 C 0.4056(3) 0.7708(3) 0.41661(12) 0.0622(11) Uani 1 1 d . . .
H27A H 0.3994 0.7878 0.4511 0.075 Uiso 1 1 calc R . .
C28 C 0.4068(3) 0.8382(3) 0.37825(12) 0.0609(10) Uani 1 1 d . . .
H28A H 0.4011 0.9003 0.3872 0.073 Uiso 1 1 calc R . .
C29 C 0.4165(2) 0.8139(2) 0.32584(11) 0.0430(8) Uani 1 1 d . . .
C30 C 1.11299(18) 1.0255(2) 0.19953(11) 0.0348(6) Uani 1 1 d . . .
C31 C 1.1446(2) 1.0044(2) 0.15054(11) 0.0429(7) Uani 1 1 d . . .
H31A H 1.1701 0.9467 0.1449 0.051 Uiso 1 1 calc R . .
C32 C 1.1384(2) 1.0682(2) 0.11058(12) 0.0478(8) Uani 1 1 d . . .
H32A H 1.1611 1.0536 0.0786 0.057 Uiso 1 1 calc R . .
C33 C 1.0993(2) 1.1528(2) 0.11752(13) 0.0486(8) Uani 1 1 d . . .
C34 C 1.0671(2) 1.1766(2) 0.16477(13) 0.0480(8) Uani 1 1 d . . .
H34A H 1.0412 1.2345 0.1692 0.058 Uiso 1 1 calc R . .
C35 C 1.0735(2) 1.1132(2) 0.20645(11) 0.0383(7) Uani 1 1 d . . .
C36 C 1.0435(2) 1.1467(2) 0.25589(12) 0.0434(7) Uani 1 1 d . . .
H36A H 1.0166 1.2048 0.2559 0.052 Uiso 1 1 calc R . .
C37 C 1.0148(2) 1.1459(2) 0.34843(12) 0.0496(8) Uani 1 1 d . . .
C38 C 1.0055(4) 1.2476(3) 0.34446(16) 0.0897(17) Uani 1 1 d . . .
H38A H 1.0634 1.2750 0.3413 0.135 Uiso 1 1 calc R . .
H38B H 0.9794 1.2710 0.3752 0.135 Uiso 1 1 calc R . .
H38C H 0.9677 1.2629 0.3144 0.135 Uiso 1 1 calc R . .
C39 C 0.9183(3) 1.1020(4) 0.35420(17) 0.0851(16) Uani 1 1 d . . .
H39A H 0.8786 1.1230 0.3261 0.128 Uiso 1 1 calc R . .
H39B H 0.8955 1.1208 0.3868 0.128 Uiso 1 1 calc R . .
H39C H 0.9225 1.0356 0.3532 0.128 Uiso 1 1 calc R . .
C40 C 1.0752(3) 1.1104(2) 0.39363(13) 0.0526(9) Uani 1 1 d . . .
C41 C 1.0310(3) 1.1206(3) 0.44609(13) 0.0615(10) Uani 1 1 d . . .
H41A H 0.9754 1.0874 0.4448 0.092 Uiso 1 1 calc R . .
H41B H 1.0201 1.1850 0.4527 0.092 Uiso 1 1 calc R . .
H41C H 1.0701 1.0959 0.4735 0.092 Uiso 1 1 calc R . .
C42 C 1.1659(3) 1.1626(3) 0.39478(17) 0.0706(12) Uani 1 1 d . . .
H42A H 1.1925 1.1554 0.3619 0.106 Uiso 1 1 calc R . .
H42B H 1.2052 1.1375 0.4219 0.106 Uiso 1 1 calc R . .
H42C H 1.1560 1.2273 0.4013 0.106 Uiso 1 1 calc R . .
C43 C 1.1120(2) 0.9534(2) 0.41975(12) 0.0498(8) Uani 1 1 d . . .
H43A H 1.1101 0.9776 0.4532 0.060 Uiso 1 1 calc R . .
C44 C 1.1380(2) 0.8578(2) 0.41573(11) 0.0407(7) Uani 1 1 d . . .
C45 C 1.1487(2) 0.8063(2) 0.46219(12) 0.0473(8) Uani 1 1 d . . .
H45A H 1.1404 0.8349 0.4940 0.057 Uiso 1 1 calc R . .
C46 C 1.1708(2) 0.7160(2) 0.46090(12) 0.0461(8) Uani 1 1 d . . .
C47 C 1.1854(2) 0.6725(2) 0.41395(12) 0.0482(8) Uani 1 1 d . . .
H47A H 1.2011 0.6102 0.4135 0.058 Uiso 1 1 calc R . .
C48 C 1.1767(2) 0.7215(2) 0.36815(12) 0.0443(8) Uani 1 1 d . . .
H48A H 1.1877 0.6919 0.3370 0.053 Uiso 1 1 calc R . .
C49 C 1.15176(19) 0.8146(2) 0.36740(11) 0.0348(6) Uani 1 1 d . . .
O5 O 0.2158(4) 0.4836(4) 0.03493(16) 0.171(2) Uani 1 1 d . . .
C50 C 0.3167(7) 0.4952(5) 0.0136(4) 0.175(4) Uani 1 1 d . . .

loop_
_atom_site_aniso_label
_atom_site_aniso_U_11
_atom_site_aniso_U_22
_atom_site_aniso_U_33
_atom_site_aniso_U_23
_atom_site_aniso_U_13
_atom_site_aniso_U_12
Br2 0.1051(3) 0.0424(2) 0.0546(2) 0.01677(17) 0.0019(2) 0.0038(2)
Br3 0.1126(4) 0.0834(3) 0.0565(2) 0.0339(2) 0.0058(2) 0.0190(3)
Br4 0.0865(3) 0.0589(2) 0.0449(2) 0.01657(17) -0.00218(19) -0.0041(2)
Br1 0.0815(3) 0.0693(3) 0.03508(17) 0.01723(16) 0.00766(17) -0.0069(2)
Fe1 0.0340(2) 0.0284(2) 0.0377(2) -0.00191(17) 0.00151(17) -0.00134(17)
Mn1 0.0417(2) 0.0278(2) 0.02262(18) -0.00189(16) 0.00416(17) 0.00049(18)
Mn2 0.0398(2) 0.0280(2) 0.0308(2) -0.00238(17) 0.00432(18) 0.00235(18)
O1 0.0516(12) 0.0292(11) 0.0309(10) -0.0030(8) 0.0071(9) 0.0050(9)
O2 0.0859(17) 0.0396(12) 0.0238(10) -0.0026(9) 0.0039(10) -0.0078(12)
O3 0.0604(14) 0.0367(12) 0.0344(10) 0.0033(9) 0.0155(10) 0.0091(10)
O4 0.0541(13) 0.0324(11) 0.0323(10) -0.0003(8) 0.0075(9) 0.0074(10)
O1W 0.0453(13) 0.0363(12) 0.0655(15) -0.0020(10) 0.0205(11) -0.0001(10)
O2W 0.0562(15) 0.0476(15) 0.0804(18) -0.0064(13) 0.0130(13) -0.0072(12)
N2 0.0363(14) 0.0435(16) 0.0531(16) -0.0051(12) 0.0006(12) -0.0015(12)
N1 0.0363(14) 0.0386(15) 0.0505(15) -0.0085(12) -0.0003(12) -0.0018(12)
N3 0.086(2) 0.063(2) 0.0465(18) 0.0028(15) 0.0120(16) 0.0065(18)
N4 0.0480(16) 0.0350(16) 0.0637(18) -0.0010(13) 0.0062(14) -0.0007(12)
N5 0.070(2) 0.0347(16) 0.0446(15) -0.0002(12) 0.0078(14) 0.0017(14)
N6 0.0363(13) 0.0352(14) 0.0402(13) -0.0007(11) 0.0031(11) -0.0010(11)
N7 0.0454(16) 0.0582(18) 0.0412(15) 0.0026(13) 0.0064(12) 0.0009(14)
N8 0.0376(13) 0.0266(12) 0.0255(11) -0.0028(9) 0.0051(9) -0.0010(10)
N9 0.0354(12) 0.0293(12) 0.0256(11) 0.0008(9) 0.0031(9) 0.0010(10)
N11 0.0608(17) 0.0340(14) 0.0346(13) -0.0049(11) 0.0051(12) 0.0058(12)
N10 0.0434(14) 0.0333(13) 0.0354(13) -0.0037(10) 0.0030(11) 0.0024(11)
C2 0.0439(18) 0.0272(15) 0.0405(16) -0.0022(12) 0.0056(13) -0.0005(13)
C1 0.0453(18) 0.0272(15) 0.0381(15) -0.0024(12) 0.0035(13) -0.0009(13)
C3 0.0479(18) 0.0337(16) 0.0438(18) -0.0008(13) 0.0037(14) 0.0007(14)
C4 0.0336(16) 0.0398(18) 0.0415(16) 0.0010(13) 0.0047(13) 0.0005(13)
C5 0.0420(17) 0.0385(17) 0.0308(14) -0.0017(12) 0.0030(12) 0.0018(14)
C6 0.0459(19) 0.056(2) 0.0428(18) -0.0001(16) -0.0030(15) -0.0026(16)
C7 0.049(2) 0.066(2) 0.0408(18) 0.0004(16) -0.0026(15) -0.0147(18)
C8 0.060(2) 0.057(2) 0.0383(17) -0.0025(15) -0.0027(16) -0.0077(18)
C9 0.058(2) 0.117(4) 0.055(2) 0.007(2) 0.0199(19) 0.002(3)
C10 0.0322(15) 0.0313(15) 0.0365(14) -0.0027(12) 0.0066(12) -0.0015(12)
C11 0.0474(18) 0.0336(16) 0.0384(15) -0.0084(13) 0.0038(13) 0.0039(14)
C12 0.058(2) 0.0254(15) 0.056(2) -0.0010(14) 0.0070(16) 0.0041(14)
C13 0.056(2) 0.0334(17) 0.0447(18) 0.0073(13) 0.0028(15) 0.0005(15)
C14 0.060(2) 0.0323(16) 0.0375(16) 0.0004(13) 0.0039(15) -0.0013(15)
C15 0.0424(16) 0.0292(15) 0.0303(13) -0.0004(11) 0.0037(12) -0.0019(12)
C16 0.0432(16) 0.0347(16) 0.0252(13) -0.0022(11) 0.0056(12) -0.0026(13)
C17 0.0460(17) 0.0266(14) 0.0234(12) -0.0038(10) 0.0042(11) 0.0011(12)
C18 0.085(3) 0.0360(17) 0.0292(15) -0.0044(13) 0.0123(16) 0.0090(17)
C19 0.0476(19) 0.0343(17) 0.0463(17) -0.0058(13) -0.0022(14) -0.0070(14)
C20 0.0420(16) 0.0291(14) 0.0285(13) -0.0039(11) 0.0060(12) 0.0026(12)
C21 0.068(2) 0.0314(16) 0.0361(16) -0.0006(12) 0.0026(15) 0.0035(15)
C22 0.0389(18) 0.056(2) 0.058(2) -0.0169(17) 0.0095(15) 0.0017(16)
C23 0.0409(16) 0.0311(15) 0.0339(14) 0.0016(12) 0.0017(12) 0.0023(13)
C24 0.0405(16) 0.0407(17) 0.0274(13) 0.0025(12) 0.0008(12) -0.0009(13)
C25 0.0453(18) 0.0456(18) 0.0333(15) 0.0091(13) 0.0027(13) 0.0025(15)
C26 0.061(2) 0.056(2) 0.0293(15) 0.0092(14) 0.0043(14) -0.0043(17)
C27 0.101(3) 0.061(2) 0.0248(15) -0.0011(15) 0.0031(17) -0.010(2)
C28 0.104(3) 0.051(2) 0.0272(15) -0.0052(14) 0.0063(18) -0.014(2)
C29 0.058(2) 0.0447(19) 0.0256(14) -0.0008(13) -0.0011(13) -0.0107(16)
C30 0.0299(14) 0.0360(16) 0.0386(15) -0.0013(12) 0.0025(12) -0.0039(12)
C31 0.0442(18) 0.0461(19) 0.0387(16) 0.0016(14) 0.0051(13) 0.0010(15)
C32 0.0475(19) 0.059(2) 0.0366(16) 0.0010(15) 0.0023(14) 0.0004(17)
C33 0.054(2) 0.052(2) 0.0396(17) 0.0122(15) -0.0066(15) -0.0031(17)
C34 0.052(2) 0.0446(19) 0.0459(18) 0.0032(15) -0.0060(16) 0.0076(16)
C35 0.0416(17) 0.0371(16) 0.0357(15) 0.0000(12) -0.0042(13) 0.0000(13)
C36 0.0500(19) 0.0335(17) 0.0461(18) -0.0020(14) -0.0019(15) 0.0057(14)
C37 0.063(2) 0.0447(19) 0.0411(17) -0.0076(14) 0.0058(16) 0.0195(17)
C38 0.168(5) 0.042(2) 0.059(2) -0.0087(18) 0.008(3) 0.040(3)
C39 0.048(2) 0.127(4) 0.081(3) -0.052(3) 0.003(2) 0.022(2)
C40 0.068(2) 0.0427(19) 0.0474(19) -0.0100(15) 0.0055(17) 0.0045(17)
C41 0.089(3) 0.051(2) 0.0454(19) -0.0134(16) 0.0131(19) 0.013(2)
C42 0.078(3) 0.051(2) 0.082(3) -0.020(2) 0.000(2) -0.015(2)
C43 0.074(2) 0.0427(19) 0.0335(16) -0.0032(14) 0.0098(16) 0.0022(17)
C44 0.0551(19) 0.0344(16) 0.0328(15) -0.0007(12) 0.0045(13) -0.0009(14)
C45 0.060(2) 0.046(2) 0.0356(16) -0.0005(14) 0.0052(15) -0.0005(16)
C46 0.051(2) 0.044(2) 0.0428(17) 0.0087(14) 0.0024(15) -0.0045(15)
C47 0.063(2) 0.0358(18) 0.0454(18) 0.0039(14) 0.0013(16) 0.0027(16)
C48 0.060(2) 0.0350(17) 0.0378(16) -0.0019(13) 0.0040(15) 0.0035(15)
C49 0.0373(16) 0.0323(15) 0.0349(14) -0.0011(12) 0.0025(12) -0.0033(13)
O5 0.270(7) 0.152(5) 0.082(3) 0.025(3) -0.065(4) 0.006(4)
C50 0.248(11) 0.105(6) 0.171(8) 0.022(5) 0.012(7) -0.043(6)

loop_
_atom_type_symbol
_atom_type_description
_atom_type_scat_dispersion_real
_atom_type_scat_dispersion_imag
_atom_type_scat_source
C C 0.0033 0.0016 'International Tables Vol C Tables 4.2.6.8 and 6.1.1.4'
H H 0.0000 0.0000 'International Tables Vol C Tables 4.2.6.8 and 6.1.1.4'
O O 0.0106 0.0060 'International Tables Vol C Tables 4.2.6.8 and 6.1.1.4'
N N 0.0061 0.0033 'International Tables Vol C Tables 4.2.6.8 and 6.1.1.4'
Mn Mn 0.3368 0.7283 'International Tables Vol C Tables 4.2.6.8 and 6.1.1.4'
Fe Fe 0.3463 0.8444 'International Tables Vol C Tables 4.2.6.8 and 6.1.1.4'
Br Br -0.2901 2.4595 'International Tables Vol C Tables 4.2.6.8 and 6.1.1.4'

loop_
_geom_angle_atom_site_label_1
_geom_angle_atom_site_label_2
_geom_angle_atom_site_label_3
_geom_angle
_geom_angle_site_symmetry_1
_geom_angle_site_symmetry_3
_geom_angle_publ_flag
C3 Fe1 C2 85.20(13) . . ?
C3 Fe1 C4 92.31(13) . . ?
C2 Fe1 C4 90.10(12) . . ?
C3 Fe1 C5 88.70(13) . . ?
C2 Fe1 C5 89.85(12) . . ?
C4 Fe1 C5 178.98(13) . . ?
C3 Fe1 C1 89.26(13) . . ?
C2 Fe1 C1 174.18(13) . . ?
C4 Fe1 C1 88.36(12) . . ?
C5 Fe1 C1 91.79(12) . . ?
C3 Fe1 N6 177.69(12) . . ?
C2 Fe1 N6 93.10(12) . . ?
C4 Fe1 N6 89.25(12) . . ?
C5 Fe1 N6 89.74(11) . . ?
C1 Fe1 N6 92.49(11) . . ?
O2 Mn1 O1 91.17(9) . . ?
O2 Mn1 N9 94.39(9) . . ?
O1 Mn1 N9 172.47(9) . . ?
O2 Mn1 N8 174.12(10) . . ?
O1 Mn1 N8 93.62(9) . . ?
N9 Mn1 N8 80.54(9) . . ?
O2 Mn1 N1 89.39(10) . . ?
O1 Mn1 N1 89.54(9) . . ?
N9 Mn1 N1 95.60(10) . . ?
N8 Mn1 N1 94.05(10) . . ?
O2 Mn1 O1W 86.78(10) . . ?
O1 Mn1 O1W 86.55(9) . . ?
N9 Mn1 O1W 88.69(9) . . ?
N8 Mn1 O1W 90.10(9) . . ?
N1 Mn1 O1W 174.46(8) . . ?
O4 Mn2 O3 91.55(9) . . ?
O4 Mn2 N10 173.93(9) . . ?
O3 Mn2 N10 94.36(10) . . ?
O4 Mn2 N11 92.85(10) . . ?
O3 Mn2 N11 168.79(11) . . ?
N10 Mn2 N11 81.09(10) . . ?
O4 Mn2 N2 92.69(10) . . ?
O3 Mn2 N2 86.27(10) . . ?
N10 Mn2 N2 89.06(10) . . ?
N11 Mn2 N2 103.81(11) . . ?
O4 Mn2 O2W 86.75(9) . . ?
O3 Mn2 O2W 81.35(10) . . ?
N10 Mn2 O2W 92.78(10) . . ?
N11 Mn2 O2W 88.61(10) . . ?
N2 Mn2 O2W 167.58(10) . . ?
C10 O1 Mn1 127.24(18) . . ?
C29 O2 Mn1 126.6(2) . . ?
C30 O3 Mn2 127.9(2) . . ?
C49 O4 Mn2 129.13(19) . . ?
C2 N2 Mn2 157.2(3) . . ?
C1 N1 Mn1 159.4(2) . . ?
C6 N6 C7 104.6(3) . . ?
C6 N6 Fe1 127.1(2) . . ?
C7 N6 Fe1 128.0(2) . . ?
C6 N7 C8 106.8(3) . . ?
C6 N7 C9 127.9(3) . . ?
C8 N7 C9 125.4(3) . . ?
C16 N8 C17 120.9(2) . . ?
C16 N8 Mn1 122.81(19) . . ?
C17 N8 Mn1 116.20(16) . . ?
C23 N9 C20 121.2(2) . . ?
C23 N9 Mn1 122.4(2) . . ?
C20 N9 Mn1 116.42(17) . . ?
C43 N11 C40 119.4(3) . . ?
C43 N11 Mn2 124.3(2) . . ?
C40 N11 Mn2 115.5(2) . . ?
C36 N10 C37 121.1(3) . . ?
C36 N10 Mn2 123.5(2) . . ?
C37 N10 Mn2 115.22(19) . . ?
N2 C2 Fe1 175.0(3) . . ?
N1 C1 Fe1 177.4(3) . . ?
N3 C3 Fe1 176.1(3) . . ?
N4 C4 Fe1 174.7(3) . . ?
N5 C5 Fe1 178.1(3) . . ?
N6 C6 N7 112.2(3) . . ?
N6 C6 H6A 123.9 . . ?
N7 C6 H6A 123.9 . . ?
C8 C7 N6 110.1(3) . . ?
C8 C7 H7A 124.9 . . ?
N6 C7 H7A 124.9 . . ?
C7 C8 N7 106.3(3) . . ?
C7 C8 H8A 126.8 . . ?
N7 C8 H8A 126.8 . . ?
N7 C9 H9A 109.5 . . ?
N7 C9 H9B 109.5 . . ?
H9A C9 H9B 109.5 . . ?
N7 C9 H9C 109.5 . . ?
H9A C9 H9C 109.5 . . ?
H9B C9 H9C 109.5 . . ?
O1 C10 C11 118.9(3) . . ?
O1 C10 C15 123.6(3) . . ?
C11 C10 C15 117.5(3) . . ?
C12 C11 C10 122.6(3) . . ?
C12 C11 H11A 118.7 . . ?
C10 C11 H11A 118.7 . . ?
C11 C12 C13 119.1(3) . . ?
C11 C12 H12A 120.4 . . ?
C13 C12 H12A 120.4 . . ?
C14 C13 C12 120.7(3) . . ?
C14 C13 Br2 119.6(2) . . ?
C12 C13 Br2 119.7(2) . . ?
C13 C14 C15 120.6(3) . . ?
C13 C14 H14A 119.7 . . ?
C15 C14 H14A 119.7 . . ?
C14 C15 C10 119.5(3) . . ?
C14 C15 C16 117.1(3) . . ?
C10 C15 C16 123.4(3) . . ?
N8 C16 C15 127.0(3) . . ?
N8 C16 H16A 116.5 . . ?
C15 C16 H16A 116.5 . . ?
N8 C17 C18 111.0(2) . . ?
N8 C17 C19 108.0(2) . . ?
C18 C17 C19 108.2(2) . . ?
N8 C17 C20 105.6(2) . . ?
C18 C17 C20 111.9(2) . . ?
C19 C17 C20 112.1(2) . . ?
C17 C18 H18A 109.5 . . ?
C17 C18 H18B 109.5 . . ?
H18A C18 H18B 109.5 . . ?
C17 C18 H18C 109.5 . . ?
H18A C18 H18C 109.5 . . ?
H18B C18 H18C 109.5 . . ?
C17 C19 H19A 109.5 . . ?
C17 C19 H19B 109.5 . . ?
H19A C19 H19B 109.5 . . ?
C17 C19 H19C 109.5 . . ?
H19A C19 H19C 109.5 . . ?
H19B C19 H19C 109.5 . . ?
N9 C20 C22 107.5(2) . . ?
N9 C20 C21 112.3(2) . . ?
C22 C20 C21 108.8(3) . . ?
N9 C20 C17 105.0(2) . . ?
C22 C20 C17 111.4(3) . . ?
C21 C20 C17 111.8(2) . . ?
C20 C21 H21A 109.5 . . ?
C20 C21 H21B 109.5 . . ?
H21A C21 H21B 109.5 . . ?
C20 C21 H21C 109.5 . . ?
H21A C21 H21C 109.5 . . ?
H21B C21 H21C 109.5 . . ?
C20 C22 H22A 109.5 . . ?
C20 C22 H22B 109.5 . . ?
H22A C22 H22B 109.5 . . ?
C20 C22 H22C 109.5 . . ?
H22A C22 H22C 109.5 . . ?
H22B C22 H22C 109.5 . . ?
N9 C23 C24 126.5(3) . . ?
N9 C23 H23A 116.7 . . ?
C24 C23 H23A 116.7 . . ?
C29 C24 C25 119.6(3) . . ?
C29 C24 C23 123.6(3) . . ?
C25 C24 C23 116.7(3) . . ?
C26 C25 C24 120.3(3) . . ?
C26 C25 H25A 119.8 . . ?
C24 C25 H25A 119.8 . . ?
C25 C26 C27 121.3(3) . . ?
C25 C26 Br1 119.5(3) . . ?
C27 C26 Br1 119.1(2) . . ?
C26 C27 C28 119.9(3) . . ?
C26 C27 H27A 120.0 . . ?
C28 C27 H27A 120.0 . . ?
C27 C28 C29 120.9(4) . . ?
C27 C28 H28A 119.6 . . ?
C29 C28 H28A 119.6 . . ?
O2 C29 C24 124.1(3) . . ?
O2 C29 C28 118.0(3) . . ?
C24 C29 C28 117.9(3) . . ?
O3 C30 C31 118.3(3) . . ?
O3 C30 C35 123.6(3) . . ?
C31 C30 C35 118.1(3) . . ?
C32 C31 C30 120.8(3) . . ?
C32 C31 H31A 119.6 . . ?
C30 C31 H31A 119.6 . . ?
C33 C32 C31 120.7(3) . . ?
C33 C32 H32A 119.7 . . ?
C31 C32 H32A 119.7 . . ?
C34 C33 C32 120.7(3) . . ?
C34 C33 Br3 119.7(3) . . ?
C32 C33 Br3 119.6(3) . . ?
C33 C34 C35 119.8(3) . . ?
C33 C34 H34A 120.1 . . ?
C35 C34 H34A 120.1 . . ?
C30 C35 C34 119.9(3) . . ?
C30 C35 C36 124.0(3) . . ?
C34 C35 C36 116.0(3) . . ?
N10 C36 C35 126.2(3) . . ?
N10 C36 H36A 116.9 . . ?
C35 C36 H36A 116.9 . . ?
C38 C37 N10 112.1(3) . . ?
C38 C37 C40 115.9(3) . . ?
N10 C37 C40 106.1(3) . . ?
C38 C37 C39 108.6(4) . . ?
N10 C37 C39 106.1(3) . . ?
C40 C37 C39 107.5(3) . . ?
C37 C38 H38A 109.5 . . ?
C37 C38 H38B 109.5 . . ?
H38A C38 H38B 109.5 . . ?
C37 C38 H38C 109.5 . . ?
H38A C38 H38C 109.5 . . ?
H38B C38 H38C 109.5 . . ?
C37 C39 H39A 109.5 . . ?
C37 C39 H39B 109.5 . . ?
H39A C39 H39B 109.5 . . ?
C37 C39 H39C 109.5 . . ?
H39A C39 H39C 109.5 . . ?
H39B C39 H39C 109.5 . . ?
C37 C40 N11 105.7(2) . . ?
C37 C40 C41 111.8(3) . . ?
N11 C40 C41 110.0(3) . . ?
C37 C40 C42 109.6(3) . . ?
N11 C40 C42 109.0(3) . . ?
C41 C40 C42 110.6(3) . . ?
C40 C41 H41A 109.5 . . ?
C40 C41 H41B 109.5 . . ?
H41A C41 H41B 109.5 . . ?
C40 C41 H41C 109.5 . . ?
H41A C41 H41C 109.5 . . ?
H41B C41 H41C 109.5 . . ?
C40 C42 H42A 109.5 . . ?
C40 C42 H42B 109.5 . . ?
H42A C42 H42B 109.5 . . ?
C40 C42 H42C 109.5 . . ?
H42A C42 H42C 109.5 . . ?
H42B C42 H42C 109.5 . . ?
N11 C43 C44 126.8(3) . . ?
N11 C43 H43A 116.6 . . ?
C44 C43 H43A 116.6 . . ?
C49 C44 C45 119.8(3) . . ?
C49 C44 C43 122.5(3) . . ?
C45 C44 C43 117.7(3) . . ?
C46 C45 C44 120.5(3) . . ?
C46 C45 H45A 119.8 . . ?
C44 C45 H45A 119.8 . . ?
C45 C46 C47 120.6(3) . . ?
C45 C46 Br4 120.1(3) . . ?
C47 C46 Br4 119.3(3) . . ?
C48 C47 C46 120.1(3) . . ?
C48 C47 H47A 120.0 . . ?
C46 C47 H47A 120.0 . . ?
C47 C48 C49 121.4(3) . . ?
C47 C48 H48A 119.3 . . ?
C49 C48 H48A 119.3 . . ?
O4 C49 C48 118.7(3) . . ?
O4 C49 C44 123.7(3) . . ?
C48 C49 C44 117.6(3) . . ?

loop_
_geom_bond_atom_site_label_1
_geom_bond_atom_site_label_2
_geom_bond_distance
_geom_bond_site_symmetry_2
_geom_bond_publ_flag
Br2 C13 1.899(3) . ?
Br3 C33 1.896(3) . ?
Br4 C46 1.905(3) . ?
Br1 C26 1.897(3) . ?
Fe1 C3 1.926(3) . ?
Fe1 C2 1.935(3) . ?
Fe1 C4 1.942(3) . ?
Fe1 C5 1.943(3) . ?
Fe1 C1 1.948(3) . ?
Fe1 N6 2.009(3) . ?
Mn1 O2 1.882(2) . ?
Mn1 O1 1.885(2) . ?
Mn1 N9 1.986(2) . ?
Mn1 N8 1.991(2) . ?
Mn1 N1 2.323(3) . ?
Mn1 O1W 2.333(2) . ?
Mn2 O4 1.876(2) . ?
Mn2 O3 1.893(2) . ?
Mn2 N10 1.981(3) . ?
Mn2 N11 1.986(3) . ?
Mn2 N2 2.266(3) . ?
Mn2 O2W 2.429(3) . ?
O1 C10 1.316(3) . ?
O2 C29 1.315(4) . ?
O3 C30 1.305(3) . ?
O4 C49 1.307(3) . ?
N2 C2 1.149(4) . ?
N1 C1 1.153(4) . ?
N3 C3 1.128(4) . ?
N4 C4 1.148(4) . ?
N5 C5 1.138(4) . ?
N6 C6 1.310(4) . ?
N6 C7 1.371(4) . ?
N7 C6 1.333(4) . ?
N7 C8 1.360(4) . ?
N7 C9 1.470(4) . ?
N8 C16 1.280(3) . ?
N8 C17 1.514(3) . ?
N9 C23 1.285(3) . ?
N9 C20 1.501(3) . ?
N11 C43 1.275(4) . ?
N11 C40 1.521(4) . ?
N10 C36 1.281(4) . ?
N10 C37 1.518(4) . ?
C6 H6A 0.9300 . ?
C7 C8 1.338(5) . ?
C7 H7A 0.9300 . ?
C8 H8A 0.9300 . ?
C9 H9A 0.9600 . ?
C9 H9B 0.9600 . ?
C9 H9C 0.9600 . ?
C10 C11 1.402(4) . ?
C10 C15 1.408(4) . ?
C11 C12 1.365(4) . ?
C11 H11A 0.9300 . ?
C12 C13 1.387(5) . ?
C12 H12A 0.9300 . ?
C13 C14 1.365(4) . ?
C14 C15 1.407(4) . ?
C14 H14A 0.9300 . ?
C15 C16 1.439(4) . ?
C16 H16A 0.9300 . ?
C17 C18 1.528(4) . ?
C17 C19 1.519(4) . ?
C17 C20 1.561(4) . ?
C18 H18A 0.9600 . ?
C18 H18B 0.9600 . ?
C18 H18C 0.9600 . ?
C19 H19A 0.9600 . ?
C19 H19B 0.9600 . ?
C19 H19C 0.9600 . ?
C20 C22 1.518(4) . ?
C20 C21 1.522(4) . ?
C21 H21A 0.9600 . ?
C21 H21B 0.9600 . ?
C21 H21C 0.9600 . ?
C22 H22A 0.9600 . ?
C22 H22B 0.9600 . ?
C22 H22C 0.9600 . ?
C23 C24 1.448(4) . ?
C23 H23A 0.9300 . ?
C24 C29 1.404(4) . ?
C24 C25 1.414(4) . ?
C25 C26 1.349(4) . ?
C25 H25A 0.9300 . ?
C26 C27 1.368(5) . ?
C27 C28 1.385(5) . ?
C27 H27A 0.9300 . ?
C28 C29 1.407(4) . ?
C28 H28A 0.9300 . ?
C30 C31 1.402(4) . ?
C30 C35 1.411(4) . ?
C31 C32 1.378(4) . ?
C31 H31A 0.9300 . ?
C32 C33 1.369(5) . ?
C32 H32A 0.9300 . ?
C33 C34 1.374(5) . ?
C34 C35 1.408(4) . ?
C34 H34A 0.9300 . ?
C35 C36 1.452(4) . ?
C36 H36A 0.9300 . ?
C37 C38 1.477(5) . ?
C37 C40 1.523(5) . ?
C37 C39 1.591(6) . ?
C38 H38A 0.9600 . ?
C38 H38B 0.9600 . ?
C38 H38C 0.9600 . ?
C39 H39A 0.9600 . ?
C39 H39B 0.9600 . ?
C39 H39C 0.9600 . ?
C40 C41 1.540(5) . ?
C40 C42 1.551(5) . ?
C41 H41A 0.9600 . ?
C41 H41B 0.9600 . ?
C41 H41C 0.9600 . ?
C42 H42A 0.9600 . ?
C42 H42B 0.9600 . ?
C42 H42C 0.9600 . ?
C43 C44 1.438(5) . ?
C43 H43A 0.9300 . ?
C44 C49 1.415(4) . ?
C44 C45 1.409(4) . ?
C45 C46 1.345(5) . ?
C45 H45A 0.9300 . ?
C46 C47 1.387(5) . ?
C47 C48 1.374(4) . ?
C47 H47A 0.9300 . ?
C48 C49 1.393(4) . ?
C48 H48A 0.9300 . ?
O5 C50 1.643(10) . ?
